data_7221742
loop_
_publ_author_name
'Das, Mithun'
'Ghosh, Biswa Nath'
'Bauza, Antonio'
'Rissanen, Kari'
'Frontera, Antonio'
'Chattopadhyay, Shouvik'

_publ_section_title
;
 Observation of novel oxygen&#x2022;&#x2022;&#x2022;oxygen interaction in
 supramolecular assembly of cobalt(III) Schiff base complexes: A combined
 experimental and computational study
;
_journal_name_full 'RSC Adv.'
_journal_paper_doi 10.1039/C5RA13960K
_journal_year 2015
_chemical_formula_moiety 'C28 H28 Co N5 O3'
_chemical_formula_sum 'C28 H28 Co N5 O3'
_chemical_formula_weight 541.48
_chemical_name_systematic
;
 ?
;
_space_group_IT_number 96
_symmetry_cell_setting tetragonal
_symmetry_space_group_name_Hall 'P 4nw 2abw'
_symmetry_space_group_name_H-M 'P 43 21 2'
_atom_sites_solution_hydrogens geom
_atom_sites_solution_primary direct
_atom_sites_solution_secondary difmap
_audit_creation_method SHELXL-97
_cell_angle_alpha 90.00
_cell_angle_beta 90.00
_cell_angle_gamma 90.00
_cell_formula_units_Z 8
_cell_length_a 10.2252(2)
_cell_length_b 10.2252(2)
_cell_length_c 50.0545(10)
_cell_measurement_reflns_used 5278
_cell_measurement_temperature 123.01(10)
_cell_measurement_theta_max 75.9070
_cell_measurement_theta_min 4.6710
_cell_volume 5233.43(18)
_computing_cell_refinement
;
CrysAlisPro, Agilent Technologies,
Version 1.171.36.21 (release 14-08-2012 CrysAlis171 .NET)
(compiled Sep 14 2012,17:21:16)
;
_computing_data_collection
;
CrysAlisPro, Agilent Technologies,
Version 1.171.36.21 (release 14-08-2012 CrysAlis171 .NET)
(compiled Sep 14 2012,17:21:16)
;
_computing_data_reduction
;
CrysAlisPro, Agilent Technologies,
Version 1.171.36.21 (release 14-08-2012 CrysAlis171 .NET)
(compiled Sep 14 2012,17:21:16)
;
_computing_structure_refinement 'SHELXL-97 (Sheldrick, 2008)'
_computing_structure_solution
;
SUPERFLIP, J. Appl. Cryst. (2007) 40, 786-790
;
_diffrn_ambient_temperature 123.01(10)
_diffrn_detector_area_resol_mean 5.1977
_diffrn_measured_fraction_theta_full 0.998
_diffrn_measured_fraction_theta_max 0.999
_diffrn_measurement_device_type 'SuperNova, Dual, Cu at zero, Atlas'
_diffrn_radiation_monochromator mirror
_diffrn_radiation_source 'SuperNova (Cu) X-ray Source'
_diffrn_radiation_type CuK\a
_diffrn_radiation_wavelength 1.54184
_diffrn_reflns_av_R_equivalents 0.0505
_diffrn_reflns_av_sigmaI/netI 0.0660
_diffrn_reflns_limit_h_max 11
_diffrn_reflns_limit_h_min -5
_diffrn_reflns_limit_k_max 12
_diffrn_reflns_limit_k_min -7
_diffrn_reflns_limit_l_max 60
_diffrn_reflns_limit_l_min -56
_diffrn_reflns_number 9712
_diffrn_reflns_theta_full 69.00
_diffrn_reflns_theta_max 69.00
_diffrn_reflns_theta_min 3.53
_exptl_absorpt_coefficient_mu 5.459
_exptl_absorpt_correction_T_max 0.643
_exptl_absorpt_correction_T_min 0.460
_exptl_absorpt_correction_type analytical
_exptl_absorpt_process_details
;
CrysAlisPro, Agilent Technologies,
Version 1.171.36.28 (release 01-02-2013 CrysAlis171 .NET)
(compiled Feb  1 2013,16:14:44)
Analytical numeric absorption correction using a multifaceted crystal
            model based on expressions derived by R.C. Clark & J.S. Reid.
(Clark, R. C. & Reid, J. S. (1995). Acta Cryst. A51, 887-897)
;
_exptl_crystal_colour dark-red
_exptl_crystal_density_diffrn 1.374
_exptl_crystal_density_method 'not measured'
_exptl_crystal_description block
_exptl_crystal_F_000 2256
_exptl_crystal_size_max 0.24
_exptl_crystal_size_mid 0.18
_exptl_crystal_size_min 0.12
_platon_squeeze_details
;
SQUEEZE was used to remove the contributions of acetonitrile molecule.
;
_refine_diff_density_max 0.333
_refine_diff_density_min -0.214
_refine_diff_density_rms 0.047
_refine_ls_abs_structure_details 'Flack H D (1983), Acta Cryst. A39, 876-881'
_refine_ls_abs_structure_Flack -0.013(3)
_refine_ls_extinction_method none
_refine_ls_goodness_of_fit_ref 1.054
_refine_ls_hydrogen_treatment constr
_refine_ls_matrix_type full
_refine_ls_number_parameters 336
_refine_ls_number_reflns 4839
_refine_ls_number_restraints 0
_refine_ls_restrained_S_all 1.054
_refine_ls_R_factor_all 0.0442
_refine_ls_R_factor_gt 0.0403
_refine_ls_shift/su_max 0.001
_refine_ls_shift/su_mean 0.000
_refine_ls_structure_factor_coef Fsqd
_refine_ls_weighting_details 'calc w=1/[\s^2^(Fo^2^)+(0.0394P)^2^+0.1035P] where P=(Fo^2^+2Fc^2^)/3'
_refine_ls_weighting_scheme calc
_refine_ls_wR_factor_gt 0.0927
_refine_ls_wR_factor_ref 0.0940
_reflns_number_gt 4405
_reflns_number_total 4839
_reflns_threshold_expression >2\s(I)
_cod_data_source_file c5ra13960k2.cif
_cod_data_source_block 1
_cod_original_cell_volume 5233.40(18)
_cod_original_sg_symbol_H-M P43212
_cod_database_code 7221742

loop_
_symmetry_equiv_pos_as_xyz
'x, y, z'
'-y+1/2, x+1/2, z+3/4'
'-x, -y, z+1/2'
'y+1/2, -x+1/2, z+1/4'
'x+1/2, -y+1/2, -z+1/4'
'-x+1/2, y+1/2, -z+3/4'
'y, x, -z'
'-y, -x, -z+1/2'

loop_
_atom_site_label
_atom_site_type_symbol
_atom_site_fract_x
_atom_site_fract_y
_atom_site_fract_z
_atom_site_U_iso_or_equiv
_atom_site_adp_type
_atom_site_occupancy
_atom_site_symmetry_multiplicity
_atom_site_calc_flag
_atom_site_refinement_flags
Co1 Co -0.14413(5) -0.46115(4) -0.546616(7) 0.02520(11) Uani 1 1 d .
O3 O -0.2019(2) -0.3791(2) -0.51446(3) 0.0302(4) Uani 1 1 d .
O1 O 0.0076(2) -0.3554(2) -0.54441(3) 0.0321(4) Uani 1 1 d .
N1 N -0.0893(2) -0.5440(2) -0.57828(4) 0.0259(5) Uani 1 1 d .
N2 N -0.3146(2) -0.5683(2) -0.55042(4) 0.0267(5) Uani 1 1 d .
N4 N -0.1881(3) -0.2761(3) -0.58564(4) 0.0350(6) Uani 1 1 d .
N3 N -0.2307(3) -0.3203(2) -0.56530(4) 0.0320(5) Uani 1 1 d .
C12 C 0.0220(3) -0.5308(3) -0.58977(4) 0.0274(6) Uani 1 1 d .
H12 H 0.0387 -0.5862 -0.6046 0.033 Uiso 1 1 calc R
C7 C -0.0181(3) -0.5872(3) -0.50284(5) 0.0269(5) Uani 1 1 d .
C13 C 0.1237(3) -0.4416(3) -0.58262(4) 0.0275(6) Uani 1 1 d .
C6 C -0.0524(3) -0.4855(3) -0.48491(4) 0.0254(5) Uani 1 1 d .
C22 C 0.2414(3) -0.4366(3) -0.59843(5) 0.0288(6) Uani 1 1 d .
N5 N -0.1537(4) -0.2265(4) -0.60510(5) 0.0670(11) Uani 1 1 d .
C5 C -0.0011(3) -0.4870(3) -0.45748(5) 0.0267(6) Uani 1 1 d .
C17 C 0.3344(3) -0.3356(3) -0.59366(5) 0.0315(6) Uani 1 1 d .
C11 C -0.1491(3) -0.3939(3) -0.49181(4) 0.0289(6) Uani 1 1 d .
H11 H -0.1778 -0.3370 -0.4780 0.035 Uiso 1 1 calc R
C1 C 0.1231(3) -0.5998(3) -0.42251(5) 0.0344(6) Uani 1 1 d .
H1 H 0.1722 -0.6736 -0.4168 0.041 Uiso 1 1 calc R
C19 C 0.4771(3) -0.4196(4) -0.62819(5) 0.0401(7) Uani 1 1 d .
H19 H 0.5554 -0.4138 -0.6383 0.048 Uiso 1 1 calc R
C24 C -0.3183(3) -0.5942(3) -0.57985(4) 0.0308(6) Uani 1 1 d .
H24A H -0.3434 -0.5137 -0.5895 0.037 Uiso 1 1 calc R
H24B H -0.3839 -0.6627 -0.5838 0.037 Uiso 1 1 calc R
C14 C 0.1057(3) -0.3533(3) -0.56115(4) 0.0276(6) Uani 1 1 d .
C16 C 0.3078(3) -0.2436(3) -0.57303(5) 0.0334(6) Uani 1 1 d .
H16 H 0.3675 -0.1738 -0.5702 0.040 Uiso 1 1 calc R
C4 C -0.0233(3) -0.3842(3) -0.43927(5) 0.0310(6) Uani 1 1 d .
H4 H -0.0723 -0.3098 -0.4446 0.037 Uiso 1 1 calc R
C23 C -0.1853(3) -0.6385(3) -0.58878(4) 0.0304(6) Uani 1 1 d .
H23A H -0.1667 -0.7271 -0.5818 0.037 Uiso 1 1 calc R
H23B H -0.1811 -0.6412 -0.6085 0.037 Uiso 1 1 calc R
C2 C 0.0994(3) -0.4997(3) -0.40523(5) 0.0363(7) Uani 1 1 d .
H2 H 0.1326 -0.5034 -0.3875 0.044 Uiso 1 1 calc R
C18 C 0.4500(3) -0.3285(3) -0.60872(5) 0.0358(6) Uani 1 1 d .
H18 H 0.5104 -0.2597 -0.6054 0.043 Uiso 1 1 calc R
C8 C 0.0595(3) -0.6934(3) -0.49323(5) 0.0339(6) Uani 1 1 d .
H8 H 0.0816 -0.7627 -0.5050 0.041 Uiso 1 1 calc R
C26 C -0.5635(3) -0.5597(3) -0.54711(5) 0.0342(6) Uani 1 1 d .
H26A H -0.5704 -0.5866 -0.5658 0.051 Uiso 1 1 calc R
H26B H -0.6352 -0.4996 -0.5428 0.051 Uiso 1 1 calc R
H26C H -0.5690 -0.6370 -0.5356 0.051 Uiso 1 1 calc R
C10 C 0.0743(3) -0.5942(3) -0.44915(5) 0.0301(6) Uani 1 1 d .
C21 C 0.2741(3) -0.5297(3) -0.61860(5) 0.0337(6) Uani 1 1 d .
H21 H 0.2156 -0.5996 -0.6222 0.040 Uiso 1 1 calc R
C25 C -0.4332(3) -0.4913(3) -0.54260(5) 0.0309(6) Uani 1 1 d .
H25A H -0.4334 -0.4084 -0.5528 0.037 Uiso 1 1 calc R
H25B H -0.4260 -0.4687 -0.5234 0.037 Uiso 1 1 calc R
C3 C 0.0265(3) -0.3914(3) -0.41349(5) 0.0357(7) Uani 1 1 d .
H3 H 0.0107 -0.3219 -0.4013 0.043 Uiso 1 1 calc R
C15 C 0.2001(3) -0.2521(3) -0.55732(5) 0.0339(6) Uani 1 1 d .
H15 H 0.1872 -0.1896 -0.5435 0.041 Uiso 1 1 calc R
C20 C 0.3887(3) -0.5200(4) -0.63287(5) 0.0395(7) Uani 1 1 d .
H20 H 0.4077 -0.5833 -0.6462 0.047 Uiso 1 1 calc R
C9 C 0.1024(3) -0.6975(3) -0.46745(5) 0.0346(6) Uani 1 1 d .
H9 H 0.1520 -0.7705 -0.4616 0.042 Uiso 1 1 calc R
O2 O -0.0557(2) -0.59618(19) -0.52744(3) 0.0289(4) Uani 1 1 d .
C27 C -0.3125(3) -0.6979(3) -0.53662(4) 0.0292(6) Uani 1 1 d .
H27A H -0.2267 -0.7396 -0.5400 0.035 Uiso 1 1 calc R
H27B H -0.3803 -0.7543 -0.5448 0.035 Uiso 1 1 calc R
C28 C -0.3356(3) -0.6939(3) -0.50650(5) 0.0346(7) Uani 1 1 d .
H28A H -0.4238 -0.6606 -0.5029 0.052 Uiso 1 1 calc R
H28B H -0.2709 -0.6362 -0.4981 0.052 Uiso 1 1 calc R
H28C H -0.3270 -0.7822 -0.4991 0.052 Uiso 1 1 calc R

loop_
_atom_site_aniso_label
_atom_site_aniso_U_11
_atom_site_aniso_U_22
_atom_site_aniso_U_33
_atom_site_aniso_U_23
_atom_site_aniso_U_13
_atom_site_aniso_U_12
Co1 0.0346(3) 0.0252(2) 0.01580(16) -0.00260(16) -0.00162(17) 0.00301(18)
O3 0.0384(11) 0.0323(11) 0.0200(7) -0.0027(8) -0.0035(8) 0.0077(9)
O1 0.0411(12) 0.0319(10) 0.0232(8) -0.0069(8) -0.0015(8) -0.0043(8)
N1 0.0343(12) 0.0251(11) 0.0184(8) -0.0027(8) -0.0021(9) 0.0020(10)
N2 0.0338(12) 0.0289(12) 0.0172(9) -0.0015(9) -0.0016(9) 0.0015(9)
N4 0.0384(15) 0.0393(15) 0.0273(10) 0.0015(11) -0.0012(10) 0.0057(11)
N3 0.0441(15) 0.0274(13) 0.0246(10) 0.0034(9) 0.0021(10) 0.0052(10)
C12 0.0350(15) 0.0293(14) 0.0178(9) -0.0025(10) -0.0016(10) 0.0018(12)
C7 0.0291(14) 0.0287(14) 0.0229(11) 0.0003(10) -0.0016(10) 0.0005(10)
C13 0.0367(15) 0.0259(14) 0.0198(10) 0.0002(10) -0.0059(10) 0.0006(11)
C6 0.0254(13) 0.0323(14) 0.0185(10) -0.0007(10) 0.0007(10) 0.0007(11)
C22 0.0325(15) 0.0320(16) 0.0219(10) 0.0016(11) -0.0066(11) 0.0006(11)
N5 0.068(2) 0.089(3) 0.0442(14) 0.0403(17) 0.0209(16) 0.032(2)
C5 0.0240(13) 0.0354(15) 0.0207(10) -0.0017(10) 0.0005(10) -0.0026(10)
C17 0.0381(16) 0.0319(15) 0.0245(11) 0.0051(11) -0.0076(11) 0.0027(12)
C11 0.0356(15) 0.0307(14) 0.0204(10) -0.0062(10) 0.0004(11) 0.0027(12)
C1 0.0306(15) 0.0463(18) 0.0264(11) 0.0093(12) -0.0027(11) 0.0005(13)
C19 0.0302(16) 0.057(2) 0.0329(13) 0.0061(14) -0.0012(13) 0.0022(14)
C24 0.0377(16) 0.0385(16) 0.0161(10) -0.0019(11) -0.0010(11) 0.0001(12)
C14 0.0346(15) 0.0270(14) 0.0211(10) 0.0007(10) -0.0063(11) 0.0043(11)
C16 0.0398(17) 0.0279(15) 0.0325(12) 0.0024(11) -0.0107(12) -0.0041(12)
C4 0.0301(15) 0.0407(16) 0.0221(11) -0.0034(11) 0.0011(11) -0.0041(12)
C23 0.0366(15) 0.0335(15) 0.0212(10) -0.0058(11) 0.0018(11) -0.0047(12)
C2 0.0391(17) 0.051(2) 0.0183(10) 0.0014(11) -0.0018(11) -0.0075(13)
C18 0.0365(16) 0.0372(16) 0.0336(12) 0.0071(12) -0.0078(13) -0.0047(14)
C8 0.0369(17) 0.0329(15) 0.0320(12) -0.0053(12) -0.0061(12) 0.0095(12)
C26 0.0375(16) 0.0358(16) 0.0295(12) -0.0047(12) -0.0001(12) 0.0052(12)
C10 0.0314(15) 0.0341(15) 0.0246(11) 0.0012(11) 0.0000(11) -0.0006(11)
C21 0.0328(15) 0.0417(17) 0.0267(12) -0.0079(13) -0.0049(11) -0.0026(13)
C25 0.0343(15) 0.0343(15) 0.0241(11) -0.0027(11) -0.0012(11) 0.0058(11)
C3 0.0353(16) 0.0513(19) 0.0205(10) -0.0057(12) 0.0044(11) -0.0061(14)
C15 0.0475(18) 0.0296(15) 0.0244(11) -0.0016(11) -0.0078(12) -0.0021(13)
C20 0.0365(17) 0.054(2) 0.0277(12) -0.0043(13) -0.0017(12) 0.0016(14)
C9 0.0366(17) 0.0343(16) 0.0330(12) 0.0020(12) -0.0067(12) 0.0093(12)
O2 0.0379(11) 0.0301(10) 0.0188(7) -0.0035(7) -0.0038(7) 0.0061(8)
C27 0.0372(16) 0.0259(14) 0.0245(11) -0.0008(10) 0.0006(11) 0.0026(11)
C28 0.0414(18) 0.0372(16) 0.0251(11) 0.0067(11) 0.0012(12) 0.0019(13)

loop_
_atom_type_symbol
_atom_type_description
_atom_type_scat_dispersion_real
_atom_type_scat_dispersion_imag
_atom_type_scat_source
C C 0.0181 0.0091 'International Tables Vol C Tables 4.2.6.8 and 6.1.1.4'
H H 0.0000 0.0000 'International Tables Vol C Tables 4.2.6.8 and 6.1.1.4'
Co Co -2.3653 3.6143 'International Tables Vol C Tables 4.2.6.8 and 6.1.1.4'
N N 0.0311 0.0180 'International Tables Vol C Tables 4.2.6.8 and 6.1.1.4'
O O 0.0492 0.0322 'International Tables Vol C Tables 4.2.6.8 and 6.1.1.4'

loop_
_geom_angle_atom_site_label_1
_geom_angle_atom_site_label_2
_geom_angle_atom_site_label_3
_geom_angle
N1 Co1 O1 93.56(9)
N1 Co1 O3 179.10(11)
O1 Co1 O3 87.32(9)
N1 Co1 O2 87.51(9)
O1 Co1 O2 89.76(9)
O3 Co1 O2 92.33(8)
N1 Co1 N3 93.71(9)
O1 Co1 N3 88.73(10)
O3 Co1 N3 86.48(9)
O2 Co1 N3 178.12(10)
N1 Co1 N2 86.27(9)
O1 Co1 N2 176.66(9)
O3 Co1 N2 92.86(9)
O2 Co1 N2 93.57(9)
N3 Co1 N2 87.95(11)
C11 O3 Co1 124.80(19)
C14 O1 Co1 126.86(17)
C12 N1 C23 120.0(2)
C12 N1 Co1 126.49(19)
C23 N1 Co1 113.37(17)
C27 N2 C24 107.3(2)
C27 N2 C25 110.9(2)
C24 N2 C25 109.3(2)
C27 N2 Co1 114.55(18)
C24 N2 Co1 101.89(17)
C25 N2 Co1 112.35(18)
N5 N4 N3 175.1(3)
N4 N3 Co1 121.8(2)
N1 C12 C13 126.9(2)
N1 C12 H12 116.5
C13 C12 H12 116.5
O2 C7 C6 125.5(3)
O2 C7 C8 115.6(2)
C6 C7 C8 118.8(2)
C14 C13 C12 120.2(3)
C14 C13 C22 120.2(3)
C12 C13 C22 119.5(2)
C11 C6 C7 120.5(2)
C11 C6 C5 119.2(2)
C7 C6 C5 119.7(2)
C17 C22 C21 116.5(3)
C17 C22 C13 119.4(3)
C21 C22 C13 124.1(3)
C10 C5 C4 118.6(2)
C10 C5 C6 118.8(3)
C4 C5 C6 122.6(3)
C18 C17 C16 121.1(3)
C18 C17 C22 120.6(3)
C16 C17 C22 118.3(3)
O3 C11 C6 126.9(2)
O3 C11 H11 116.5
C6 C11 H11 116.5
C2 C1 C10 120.1(3)
C2 C1 H1 120.0
C10 C1 H1 120.0
C18 C19 C20 119.3(3)
C18 C19 H19 120.4
C20 C19 H19 120.4
N2 C24 C23 108.9(2)
N2 C24 H24A 109.9
C23 C24 H24A 109.9
N2 C24 H24B 109.9
C23 C24 H24B 109.9
H24A C24 H24B 108.3
O1 C14 C13 125.2(3)
O1 C14 C15 116.4(2)
C13 C14 C15 118.4(3)
C15 C16 C17 122.3(3)
C15 C16 H16 118.9
C17 C16 H16 118.9
C3 C4 C5 120.2(3)
C3 C4 H4 119.9
C5 C4 H4 119.9
N1 C23 C24 107.4(2)
N1 C23 H23A 110.2
C24 C23 H23A 110.2
N1 C23 H23B 110.2
C24 C23 H23B 110.2
H23A C23 H23B 108.5
C1 C2 C3 120.2(2)
C1 C2 H2 119.9
C3 C2 H2 119.9
C19 C18 C17 121.0(3)
C19 C18 H18 119.5
C17 C18 H18 119.5
C9 C8 C7 121.4(3)
C9 C8 H8 119.3
C7 C8 H8 119.3
C25 C26 H26A 109.5
C25 C26 H26B 109.5
H26A C26 H26B 109.5
C25 C26 H26C 109.5
H26A C26 H26C 109.5
H26B C26 H26C 109.5
C5 C10 C1 120.2(3)
C5 C10 C9 119.8(2)
C1 C10 C9 120.0(3)
C20 C21 C22 121.2(3)
C20 C21 H21 119.4
C22 C21 H21 119.4
N2 C25 C26 115.4(2)
N2 C25 H25A 108.4
C26 C25 H25A 108.4
N2 C25 H25B 108.4
C26 C25 H25B 108.4
H25A C25 H25B 107.5
C4 C3 C2 120.8(3)
C4 C3 H3 119.6
C2 C3 H3 119.6
C16 C15 C14 121.2(3)
C16 C15 H15 119.4
C14 C15 H15 119.4
C21 C20 C19 121.3(3)
C21 C20 H20 119.3
C19 C20 H20 119.3
C8 C9 C10 121.3(3)
C8 C9 H9 119.3
C10 C9 H9 119.3
C7 O2 Co1 124.63(18)
N2 C27 C28 115.5(2)
N2 C27 H27A 108.4
C28 C27 H27A 108.4
N2 C27 H27B 108.4
C28 C27 H27B 108.4
H27A C27 H27B 107.5
C27 C28 H28A 109.5
C27 C28 H28B 109.5
H28A C28 H28B 109.5
C27 C28 H28C 109.5
H28A C28 H28C 109.5
H28B C28 H28C 109.5

loop_
_geom_bond_atom_site_label_1
_geom_bond_atom_site_label_2
_geom_bond_distance
Co1 N1 1.883(2)
Co1 O1 1.895(2)
Co1 O3 1.9091(17)
Co1 O2 1.9092(19)
Co1 N3 1.932(2)
Co1 N2 2.067(3)
O3 C11 1.265(3)
O1 C14 1.307(3)
N1 C12 1.282(4)
N1 C23 1.474(4)
N2 C27 1.495(4)
N2 C24 1.497(3)
N2 C25 1.498(4)
N4 N5 1.153(4)
N4 N3 1.197(3)
C12 C13 1.429(4)
C12 H12 0.9500
C7 O2 1.293(3)
C7 C6 1.418(4)
C7 C8 1.428(4)
C13 C14 1.415(4)
C13 C22 1.442(4)
C6 C11 1.405(4)
C6 C5 1.470(3)
C22 C17 1.424(4)
C22 C21 1.427(4)
C5 C10 1.404(4)
C5 C4 1.409(4)
C17 C18 1.404(4)
C17 C16 1.423(4)
C11 H11 0.9500
C1 C2 1.362(4)
C1 C10 1.425(3)
C1 H1 0.9500
C19 C18 1.376(4)
C19 C20 1.388(5)
C19 H19 0.9500
C24 C23 1.501(4)
C24 H24A 0.9900
C24 H24B 0.9900
C14 C15 1.428(4)
C16 C15 1.356(4)
C16 H16 0.9500
C4 C3 1.389(4)
C4 H4 0.9500
C23 H23A 0.9900
C23 H23B 0.9900
C2 C3 1.397(5)
C2 H2 0.9500
C18 H18 0.9500
C8 C9 1.364(4)
C8 H8 0.9500
C26 C25 1.522(4)
C26 H26A 0.9800
C26 H26B 0.9800
C26 H26C 0.9800
C10 C9 1.428(4)
C21 C20 1.376(4)
C21 H21 0.9500
C25 H25A 0.9900
C25 H25B 0.9900
C3 H3 0.9500
C15 H15 0.9500
C20 H20 0.9500
C9 H9 0.9500
C27 C28 1.527(3)
C27 H27A 0.9900
C27 H27B 0.9900
C28 H28A 0.9800
C28 H28B 0.9800
C28 H28C 0.9800

loop_
_geom_torsion_atom_site_label_1
_geom_torsion_atom_site_label_2
_geom_torsion_atom_site_label_3
_geom_torsion_atom_site_label_4
_geom_torsion
O1 Co1 O3 C11 -68.0(2)
O2 Co1 O3 C11 21.6(3)
N3 Co1 O3 C11 -156.9(3)
N2 Co1 O3 C11 115.3(2)
N1 Co1 O1 C14 0.6(2)
O3 Co1 O1 C14 -179.6(2)
O2 Co1 O1 C14 88.1(2)
N3 Co1 O1 C14 -93.1(2)
O1 Co1 N1 C12 6.2(2)
O2 Co1 N1 C12 -83.4(2)
N3 Co1 N1 C12 95.2(2)
N2 Co1 N1 C12 -177.1(2)
O1 Co1 N1 C23 -178.00(19)
O2 Co1 N1 C23 92.40(19)
N3 Co1 N1 C23 -89.0(2)
N2 Co1 N1 C23 -1.34(19)
N1 Co1 N2 C27 90.81(17)
O3 Co1 N2 C27 -88.97(16)
O2 Co1 N2 C27 3.55(16)
N3 Co1 N2 C27 -175.34(17)
N1 Co1 N2 C24 -24.72(17)
O3 Co1 N2 C24 155.50(17)
O2 Co1 N2 C24 -111.98(17)
N3 Co1 N2 C24 69.13(17)
N1 Co1 N2 C25 -141.52(17)
O3 Co1 N2 C25 38.70(16)
O2 Co1 N2 C25 131.21(16)
N3 Co1 N2 C25 -47.67(16)
N1 Co1 N3 N4 -35.7(3)
O1 Co1 N3 N4 57.8(2)
O3 Co1 N3 N4 145.2(2)
N2 Co1 N3 N4 -121.8(2)
C23 N1 C12 C13 178.0(3)
Co1 N1 C12 C13 -6.5(4)
N1 C12 C13 C14 -1.5(4)
N1 C12 C13 C22 -177.8(3)
O2 C7 C6 C11 9.8(5)
C8 C7 C6 C11 -167.1(3)
O2 C7 C6 C5 -179.3(3)
C8 C7 C6 C5 3.8(4)
C14 C13 C22 C17 -5.1(4)
C12 C13 C22 C17 171.2(2)
C14 C13 C22 C21 173.3(3)
C12 C13 C22 C21 -10.5(4)
C11 C6 C5 C10 167.0(3)
C7 C6 C5 C10 -4.0(4)
C11 C6 C5 C4 -13.8(4)
C7 C6 C5 C4 175.1(3)
C21 C22 C17 C18 1.4(4)
C13 C22 C17 C18 179.9(2)
C21 C22 C17 C16 -177.7(2)
C13 C22 C17 C16 0.7(4)
Co1 O3 C11 C6 -10.0(5)
C7 C6 C11 O3 -9.9(5)
C5 C6 C11 O3 179.2(3)
C27 N2 C24 C23 -74.7(3)
C25 N2 C24 C23 165.0(2)
Co1 N2 C24 C23 46.0(3)
Co1 O1 C14 C13 -7.8(4)
Co1 O1 C14 C15 171.35(19)
C12 C13 C14 O1 9.0(4)
C22 C13 C14 O1 -174.8(2)
C12 C13 C14 C15 -170.1(2)
C22 C13 C14 C15 6.1(4)
C18 C17 C16 C15 -176.7(3)
C22 C17 C16 C15 2.5(4)
C10 C5 C4 C3 -1.5(4)
C6 C5 C4 C3 179.4(3)
C12 N1 C23 C24 -156.2(2)
Co1 N1 C23 C24 27.7(3)
N2 C24 C23 N1 -49.9(3)
C10 C1 C2 C3 0.4(5)
C20 C19 C18 C17 -0.2(4)
C16 C17 C18 C19 178.3(3)
C22 C17 C18 C19 -0.9(4)
O2 C7 C8 C9 -178.2(3)
C6 C7 C8 C9 -1.1(5)
C4 C5 C10 C1 2.1(4)
C6 C5 C10 C1 -178.7(3)
C4 C5 C10 C9 -177.7(3)
C6 C5 C10 C9 1.5(4)
C2 C1 C10 C5 -1.6(4)
C2 C1 C10 C9 178.2(3)
C17 C22 C21 C20 -1.1(4)
C13 C22 C21 C20 -179.5(3)
C27 N2 C25 C26 -55.4(3)
C24 N2 C25 C26 62.7(3)
Co1 N2 C25 C26 175.02(17)
C5 C4 C3 C2 0.3(4)
C1 C2 C3 C4 0.2(5)
C17 C16 C15 C14 -1.4(4)
O1 C14 C15 C16 177.9(2)
C13 C14 C15 C16 -2.9(4)
C22 C21 C20 C19 0.1(5)
C18 C19 C20 C21 0.5(5)
C7 C8 C9 C10 -1.6(5)
C5 C10 C9 C8 1.3(5)
C1 C10 C9 C8 -178.6(3)
C6 C7 O2 Co1 9.9(4)
C8 C7 O2 Co1 -173.1(2)
N1 Co1 O2 C7 159.4(2)
O1 Co1 O2 C7 65.8(2)
O3 Co1 O2 C7 -21.5(2)
N2 Co1 O2 C7 -114.5(2)
C24 N2 C27 C28 -168.5(2)
C25 N2 C27 C28 -49.2(3)
Co1 N2 C27 C28 79.2(3)

loop_
_platon_squeeze_void_nr
_platon_squeeze_void_average_x
_platon_squeeze_void_average_y
_platon_squeeze_void_average_z
_platon_squeeze_void_volume
_platon_squeeze_void_count_electrons
_platon_squeeze_void_content
1 0.015 0.016 0.000 126 32 'CH3CN '
2 -0.016 -0.016 0.500 126 32 'CH3CN '
3 0.516 0.484 0.250 126 32 'CH3CN '
4 0.484 0.516 0.750 126 32 'CH3CN '
